data_2106822
loop_
_publ_author_name
'Andersson, I.'
'Flanagan, T.B.'
'Tellgren, R.'
'Thomas, J.O.'
'Rundqvist, S.'

_publ_section_title
;
 Neutron powder diffraction Investigation of pure and deuterated palladium
 phosphide Pd6 P
;
_journal_name_full 'Acta Crystallographica B (24,1968-38,1982)'
_journal_page_first 1965
_journal_page_last 1972
_journal_volume 37
_journal_year 1981
_chemical_formula_sum 'D0.0915 P Pd6'
_chemical_name_systematic 'Pd6 D0.0915 P'
_space_group_IT_number 14
_symmetry_space_group_name_Hall '-P 2ybc'
_symmetry_space_group_name_H-M 'P 1 21/c 1'
_cell_angle_alpha 90
_cell_angle_beta 110.414
_cell_angle_gamma 90
_cell_formula_units_Z 4
_cell_length_a 5.6846
_cell_length_b 9.4611
_cell_length_c 8.2181
_cell_volume 414.232
_citation_journal_id_ASTM ACBCAR
_cod_data_source_file Andersson_ACBCAR_1981_1569.cif
_cod_data_source_block D0.0915P1Pd6
_cod_original_cell_volume 414.2321
_cod_original_formula_sum 'D0.0915 P1 Pd6'
_cod_database_code 2106822

loop_
_symmetry_equiv_pos_as_xyz
x,y,z
-x,y+1/2,-z+1/2
-x,-y,-z
x,-y-1/2,z-1/2

loop_
_atom_site_label
_atom_site_type_symbol
_atom_site_fract_x
_atom_site_fract_y
_atom_site_fract_z
_atom_site_occupancy
_atom_site_U_iso_or_equiv
Pd6 Pd 0.6101 0.4174 0.2546 1 0.0
P1 P 0.887 0.2606 0.7467 1 0.0
D2 D 0.311 0.083 0.226 0.033 0.0
Pd1 Pd 0.9619 0.8623 0.9376 1 0.0
D1 D 0.5 0 0.5 0.117 0.0
Pd3 Pd 0.7715 0.8701 0.5689 1 0.0
Pd4 Pd 0.7168 0.1333 0.4415 1 0.0
Pd5 Pd 0.8686 0.5795 0.7496 1 0.0
Pd2 Pd 0.5349 0.1355 0.0746 1 0.0
